data_2223080
loop_
_publ_author_name
'Feng, Zhiguo'
'Li, Junhua'
'Lin, Yi'

_publ_section_title
;
 (1<i>E</i>,4<i>E</i>)-1,5-Bis(2,4-dimethylphenyl)penta-1,4-dien-3-one
;
_journal_coeditor_code HB5050
_journal_issue 9
_journal_name_full 'Acta Crystallographica Section E'
_journal_page_first o2275
_journal_paper_doi 10.1107/S1600536809033583
_journal_volume 65
_journal_year 2009
_chemical_formula_iupac 'C21 H22 O'
_chemical_formula_moiety 'C21 H22 O'
_chemical_formula_sum 'C21 H22 O'
_chemical_formula_weight 290.39
_chemical_name_systematic
;
(1<i>E</i>,4<i>E</i>)-1,5-Bis(2,4-dimethylphenyl)penta-1,4-dien-3-one
;
_space_group_IT_number 14
_symmetry_cell_setting monoclinic
_symmetry_space_group_name_Hall '-P 2ybc'
_symmetry_space_group_name_H-M 'P 1 21/c 1'
_atom_sites_solution_hydrogens geom
_atom_sites_solution_primary direct
_atom_sites_solution_secondary difmap
_audit_creation_method SHELXL-97
_cell_angle_alpha 90.00
_cell_angle_beta 94.090(3)
_cell_angle_gamma 90.00
_cell_formula_units_Z 4
_cell_length_a 4.9548(7)
_cell_length_b 26.555(4)
_cell_length_c 12.9632(19)
_cell_measurement_reflns_used 1845
_cell_measurement_temperature 293(2)
_cell_measurement_theta_max 44.136
_cell_measurement_theta_min 4.391
_cell_volume 1701.3(4)
_computing_cell_refinement 'SAINT (Bruker, 2002)'
_computing_data_collection 'SMART (Bruker, 2002)'
_computing_data_reduction 'SAINT (Bruker, 2002)'
_computing_molecular_graphics 'SHELXTL (Sheldrick, 2008)'
_computing_publication_material 'SHELXTL (Sheldrick, 2008)'
_computing_structure_refinement 'SHELXL97 (Sheldrick, 2008)'
_computing_structure_solution 'SHELXS97 (Sheldrick, 2008)'
_diffrn_ambient_temperature 293(2)
_diffrn_measured_fraction_theta_full 0.997
_diffrn_measured_fraction_theta_max 0.997
_diffrn_measurement_device_type 'Bruker SMART CCD'
_diffrn_measurement_method \w
_diffrn_radiation_monochromator graphite
_diffrn_radiation_source 'fine-focus sealed tube'
_diffrn_radiation_type MoK\a
_diffrn_radiation_wavelength 0.71073
_diffrn_reflns_av_R_equivalents 0.0947
_diffrn_reflns_av_sigmaI/netI 0.0813
_diffrn_reflns_limit_h_max 6
_diffrn_reflns_limit_h_min -5
_diffrn_reflns_limit_k_max 32
_diffrn_reflns_limit_k_min -31
_diffrn_reflns_limit_l_max 15
_diffrn_reflns_limit_l_min -7
_diffrn_reflns_number 8842
_diffrn_reflns_theta_full 25.50
_diffrn_reflns_theta_max 25.50
_diffrn_reflns_theta_min 1.53
_exptl_absorpt_coefficient_mu 0.068
_exptl_absorpt_correction_T_max 1.000
_exptl_absorpt_correction_T_min 0.769
_exptl_absorpt_correction_type multi-scan
_exptl_absorpt_process_details '(SADABS; Bruker, 2002)'
_exptl_crystal_colour green
_exptl_crystal_density_diffrn 1.134
_exptl_crystal_density_method 'not measured'
_exptl_crystal_description prism
_exptl_crystal_F_000 624
_exptl_crystal_size_max 0.42
_exptl_crystal_size_mid 0.37
_exptl_crystal_size_min 0.26
_refine_diff_density_max 0.213
_refine_diff_density_min -0.209
_refine_ls_extinction_method none
_refine_ls_goodness_of_fit_ref 0.965
_refine_ls_hydrogen_treatment constr
_refine_ls_matrix_type full
_refine_ls_number_parameters 203
_refine_ls_number_reflns 3128
_refine_ls_number_restraints 0
_refine_ls_restrained_S_all 0.965
_refine_ls_R_factor_all 0.0906
_refine_ls_R_factor_gt 0.0645
_refine_ls_shift/su_max 0.057
_refine_ls_shift/su_mean 0.006
_refine_ls_structure_factor_coef Fsqd
_refine_ls_weighting_details 'calc w=1/[\s^2^(Fo^2^)+(0.0858P)^2^] where P=(Fo^2^+2Fc^2^)/3'
_refine_ls_weighting_scheme calc
_refine_ls_wR_factor_gt 0.1595
_refine_ls_wR_factor_ref 0.1730
_reflns_number_gt 2007
_reflns_number_total 3128
_reflns_threshold_expression I>2\s(I)
_cod_data_source_file hb5050.cif
_cod_data_source_block I
_cod_depositor_comments
;
The following automatic conversions were performed:
'_symmetry_cell_setting' value 'Monoclinic' changed to 'monoclinic'
according to '/home/saulius/struct/CIF-dictionaries/cif_core.dic'
dictionary named 'cif_core.dic' version 2.4.1 from 2010-06-29.

Automatic conversion script
Id: cif_fix_enum 1527 2010-12-29 10:47:43Z saulius 

The following automatic conversions were performed:

'_symmetry_cell_setting' value 'Monoclinic' changed to 'monoclinic'
according to /home/saulius/struct/CIF-dictionaries/cif_core.dic
dictionary named 'cif_core.dic' version 2.4.1 from 2010-06-29.

Automatic conversion script
Id: cif_fix_values 1715 2011-07-08 13:25:40Z adriana 
;
_cod_original_sg_symbol_H-M 'P 21/c'
_cod_database_code 2223080
_cod_database_fobs_code 2223080

loop_
_symmetry_equiv_pos_as_xyz
'x, y, z'
'-x, y+1/2, -z+1/2'
'-x, -y, -z'
'x, -y-1/2, z-1/2'

loop_
_atom_site_type_symbol
_atom_site_label
_atom_site_fract_x
_atom_site_fract_y
_atom_site_fract_z
_atom_site_U_iso_or_equiv
_atom_site_adp_type
_atom_site_calc_flag
_atom_site_refinement_flags
_atom_site_occupancy
_atom_site_disorder_assembly
_atom_site_disorder_group
O O1 1.4353(4) 0.35616(7) 0.08357(12) 0.0700(5) Uani d . 1 . .
C C1 1.2047(5) 0.36963(8) 0.09662(16) 0.0510(6) Uani d . 1 . .
C C2 1.0758(5) 0.35782(8) 0.19171(16) 0.0528(6) Uani d . 1 . .
H H2 0.9031 0.3703 0.1994 0.063 Uiso calc R 1 . .
C C3 1.1920(4) 0.33037(8) 0.26714(16) 0.0479(6) Uani d . 1 . .
H H3 1.3621 0.3173 0.2566 0.057 Uiso calc R 1 . .
C C4 1.0435(5) 0.39838(8) 0.01739(16) 0.0545(6) Uani d . 1 . .
H H4 0.8698 0.4083 0.0313 0.065 Uiso calc R 1 . .
C C5 1.1329(5) 0.41070(8) -0.07216(16) 0.0516(6) Uani d . 1 . .
H H5 1.3019 0.3982 -0.0860 0.062 Uiso calc R 1 . .
C C6 0.9942(4) 0.44212(7) -0.15263(16) 0.0473(6) Uani d . 1 . .
C C7 1.0565(4) 0.43873(7) -0.25633(16) 0.0493(6) Uani d . 1 . .
C C8 0.9237(5) 0.47084(8) -0.32771(17) 0.0557(6) Uani d . 1 . .
H H8 0.9633 0.4684 -0.3966 0.067 Uiso calc R 1 . .
C C9 0.7367(5) 0.50614(8) -0.30192(18) 0.0570(6) Uani d . 1 . .
C C10 0.6759(5) 0.50852(9) -0.19985(19) 0.0645(7) Uani d . 1 . .
H H10 0.5482 0.5316 -0.1801 0.077 Uiso calc R 1 . .
C C11 0.8023(5) 0.47709(9) -0.12683(18) 0.0603(6) Uani d . 1 . .
H H11 0.7577 0.4794 -0.0585 0.072 Uiso calc R 1 . .
C C12 1.0812(4) 0.31833(7) 0.36552(15) 0.0455(5) Uani d . 1 . .
C C13 0.8956(5) 0.34978(8) 0.40688(17) 0.0564(6) Uani d . 1 . .
H H13 0.8429 0.3789 0.3710 0.068 Uiso calc R 1 . .
C C14 0.7855(5) 0.33986(9) 0.49876(18) 0.0614(7) Uani d . 1 . .
H H14 0.6607 0.3620 0.5239 0.074 Uiso calc R 1 . .
C C15 0.8597(5) 0.29692(9) 0.55428(16) 0.0544(6) Uani d . 1 . .
C C16 1.0474(4) 0.26532(9) 0.51378(16) 0.0535(6) Uani d . 1 . .
H H16 1.0998 0.2365 0.5506 0.064 Uiso calc R 1 . .
C C17 1.1613(4) 0.27453(8) 0.42090(15) 0.0466(5) Uani d . 1 . .
C C18 1.2581(5) 0.40116(8) -0.29188(17) 0.0626(7) Uani d . 1 . .
H H18A 1.2595 0.4025 -0.3658 0.094 Uiso calc R 1 . .
H H18B 1.2081 0.3679 -0.2712 0.094 Uiso calc R 1 . .
H H18C 1.4350 0.4091 -0.2613 0.094 Uiso calc R 1 . .
C C19 0.5986(6) 0.54084(9) -0.3819(2) 0.0795(8) Uani d . 1 . .
H H19A 0.6863 0.5383 -0.4453 0.119 Uiso calc R 1 . .
H H19B 0.6098 0.5749 -0.3572 0.119 Uiso calc R 1 . .
H H19C 0.4120 0.5313 -0.3938 0.119 Uiso calc R 1 . .
C C20 1.3587(5) 0.23772(9) 0.38199(18) 0.0640(7) Uani d . 1 . .
H H20A 1.3890 0.2110 0.4313 0.096 Uiso calc R 1 . .
H H20B 1.5267 0.2545 0.3725 0.096 Uiso calc R 1 . .
H H20C 1.2871 0.2240 0.3172 0.096 Uiso calc R 1 . .
C C21 0.7377(5) 0.28438(12) 0.65406(18) 0.0784(8) Uani d . 1 . .
H H21A 0.6361 0.3127 0.6761 0.118 Uiso calc R 1 . .
H H21B 0.8792 0.2765 0.7060 0.118 Uiso calc R 1 . .
H H21C 0.6198 0.2559 0.6438 0.118 Uiso calc R 1 . .

loop_
_atom_site_aniso_label
_atom_site_aniso_U_11
_atom_site_aniso_U_22
_atom_site_aniso_U_33
_atom_site_aniso_U_12
_atom_site_aniso_U_13
_atom_site_aniso_U_23
O1 0.0565(11) 0.0924(13) 0.0619(11) 0.0062(9) 0.0100(9) 0.0172(9)
C1 0.0505(14) 0.0541(13) 0.0482(13) -0.0077(11) 0.0023(11) 0.0032(10)
C2 0.0491(13) 0.0618(14) 0.0476(13) -0.0010(11) 0.0044(11) 0.0058(11)
C3 0.0476(13) 0.0479(12) 0.0482(13) -0.0034(10) 0.0043(10) -0.0009(10)
C4 0.0522(14) 0.0625(14) 0.0492(13) 0.0007(11) 0.0061(11) 0.0072(11)
C5 0.0558(14) 0.0491(13) 0.0498(13) -0.0050(10) 0.0036(11) -0.0002(10)
C6 0.0546(14) 0.0411(11) 0.0459(13) -0.0053(10) 0.0016(10) -0.0001(9)
C7 0.0548(13) 0.0456(12) 0.0474(13) -0.0087(10) 0.0037(11) 0.0022(10)
C8 0.0668(16) 0.0528(13) 0.0474(13) -0.0088(12) 0.0034(11) 0.0045(11)
C9 0.0682(16) 0.0427(12) 0.0588(15) -0.0048(12) -0.0049(12) 0.0009(11)
C10 0.0678(17) 0.0532(14) 0.0716(17) 0.0092(12) -0.0008(13) -0.0069(13)
C11 0.0715(17) 0.0579(14) 0.0520(14) -0.0001(12) 0.0084(12) -0.0018(11)
C12 0.0447(12) 0.0481(12) 0.0435(12) -0.0012(10) 0.0020(10) -0.0009(10)
C13 0.0607(15) 0.0549(13) 0.0539(14) 0.0141(11) 0.0074(12) 0.0058(11)
C14 0.0598(15) 0.0696(16) 0.0564(15) 0.0172(13) 0.0156(12) 0.0002(12)
C15 0.0517(14) 0.0657(15) 0.0461(13) 0.0025(12) 0.0056(11) 0.0027(11)
C16 0.0531(14) 0.0586(14) 0.0487(13) 0.0035(11) 0.0031(11) 0.0115(11)
C17 0.0455(12) 0.0462(12) 0.0479(13) 0.0023(10) 0.0015(10) 0.0012(10)
C18 0.0700(16) 0.0639(15) 0.0549(14) 0.0062(13) 0.0110(12) -0.0017(12)
C19 0.095(2) 0.0616(16) 0.0795(19) 0.0047(14) -0.0140(16) 0.0103(14)
C20 0.0720(17) 0.0580(14) 0.0632(15) 0.0108(13) 0.0140(13) 0.0003(12)
C21 0.0716(18) 0.107(2) 0.0586(16) 0.0085(16) 0.0199(13) 0.0149(15)

loop_
_atom_type_symbol
_atom_type_description
_atom_type_scat_dispersion_real
_atom_type_scat_dispersion_imag
_atom_type_scat_source
C C 0.0033 0.0016 'International Tables Vol C Tables 4.2.6.8 and 6.1.1.4'
H H 0.0000 0.0000 'International Tables Vol C Tables 4.2.6.8 and 6.1.1.4'
O O 0.0106 0.0060 'International Tables Vol C Tables 4.2.6.8 and 6.1.1.4'

loop_
_geom_angle_atom_site_label_1
_geom_angle_atom_site_label_2
_geom_angle_atom_site_label_3
_geom_angle_site_symmetry_1
_geom_angle_site_symmetry_3
_geom_angle
_geom_angle_publ_flag
O1 C1 C2 . . 121.6(2) ?
O1 C1 C4 . . 121.5(2) ?
C2 C1 C4 . . 116.9(2) ?
C3 C2 C1 . . 123.4(2) ?
C3 C2 H2 . . 118.3 ?
C1 C2 H2 . . 118.3 ?
C2 C3 C12 . . 126.7(2) ?
C2 C3 H3 . . 116.6 ?
C12 C3 H3 . . 116.7 ?
C5 C4 C1 . . 123.1(2) ?
C5 C4 H4 . . 118.4 ?
C1 C4 H4 . . 118.4 ?
C4 C5 C6 . . 126.8(2) ?
C4 C5 H5 . . 116.6 ?
C6 C5 H5 . . 116.6 ?
C11 C6 C7 . . 118.4(2) ?
C11 C6 C5 . . 120.2(2) ?
C7 C6 C5 . . 121.4(2) ?
C8 C7 C6 . . 118.2(2) ?
C8 C7 C18 . . 119.7(2) ?
C6 C7 C18 . . 122.09(19) ?
C9 C8 C7 . . 123.5(2) ?
C9 C8 H8 . . 118.3 ?
C7 C8 H8 . . 118.3 ?
C8 C9 C10 . . 117.5(2) ?
C8 C9 C19 . . 121.9(2) ?
C10 C9 C19 . . 120.7(2) ?
C11 C10 C9 . . 120.8(2) ?
C11 C10 H10 . . 119.6 ?
C9 C10 H10 . . 119.6 ?
C10 C11 C6 . . 121.7(2) ?
C10 C11 H11 . . 119.2 ?
C6 C11 H11 . . 119.1 ?
C13 C12 C17 . . 118.2(2) ?
C13 C12 C3 . . 120.67(19) ?
C17 C12 C3 . . 121.08(19) ?
C14 C13 C12 . . 122.6(2) ?
C14 C13 H13 . . 118.7 ?
C12 C13 H13 . . 118.7 ?
C13 C14 C15 . . 120.2(2) ?
C13 C14 H14 . . 119.9 ?
C15 C14 H14 . . 119.9 ?
C14 C15 C16 . . 117.6(2) ?
C14 C15 C21 . . 121.4(2) ?
C16 C15 C21 . . 121.0(2) ?
C15 C16 C17 . . 123.3(2) ?
C15 C16 H16 . . 118.4 ?
C17 C16 H16 . . 118.4 ?
C16 C17 C12 . . 118.1(2) ?
C16 C17 C20 . . 119.59(19) ?
C12 C17 C20 . . 122.3(2) ?
C7 C18 H18A . . 109.5 ?
C7 C18 H18B . . 109.5 ?
H18A C18 H18B . . 109.5 ?
C7 C18 H18C . . 109.5 ?
H18A C18 H18C . . 109.5 ?
H18B C18 H18C . . 109.5 ?
C9 C19 H19A . . 109.5 ?
C9 C19 H19B . . 109.5 ?
H19A C19 H19B . . 109.5 ?
C9 C19 H19C . . 109.5 ?
H19A C19 H19C . . 109.5 ?
H19B C19 H19C . . 109.5 ?
C17 C20 H20A . . 109.5 ?
C17 C20 H20B . . 109.5 ?
H20A C20 H20B . . 109.5 ?
C17 C20 H20C . . 109.5 ?
H20A C20 H20C . . 109.5 ?
H20B C20 H20C . . 109.5 ?
C15 C21 H21A . . 109.5 ?
C15 C21 H21B . . 109.5 ?
H21A C21 H21B . . 109.5 ?
C15 C21 H21C . . 109.5 ?
H21A C21 H21C . . 109.5 ?
H21B C21 H21C . . 109.5 ?

loop_
_geom_bond_atom_site_label_1
_geom_bond_atom_site_label_2
_geom_bond_site_symmetry_2
_geom_bond_distance
_geom_bond_publ_flag
O1 C1 . 1.221(3) ?
C1 C2 . 1.462(3) ?
C1 C4 . 1.469(3) ?
C2 C3 . 1.319(3) ?
C2 H2 . 0.9300 ?
C3 C12 . 1.459(3) ?
C3 H3 . 0.9300 ?
C4 C5 . 1.313(3) ?
C4 H4 . 0.9300 ?
C5 C6 . 1.468(3) ?
C5 H5 . 0.9300 ?
C6 C11 . 1.387(3) ?
C6 C7 . 1.403(3) ?
C7 C8 . 1.389(3) ?
C7 C18 . 1.507(3) ?
C8 C9 . 1.376(3) ?
C8 H8 . 0.9300 ?
C9 C10 . 1.379(3) ?
C9 C19 . 1.513(3) ?
C10 C11 . 1.379(3) ?
C10 H10 . 0.9300 ?
C11 H11 . 0.9300 ?
C12 C13 . 1.379(3) ?
C12 C17 . 1.409(3) ?
C13 C14 . 1.370(3) ?
C13 H13 . 0.9300 ?
C14 C15 . 1.384(3) ?
C14 H14 . 0.9300 ?
C15 C16 . 1.383(3) ?
C15 C21 . 1.504(3) ?
C16 C17 . 1.388(3) ?
C16 H16 . 0.9300 ?
C17 C20 . 1.496(3) ?
C18 H18A . 0.9600 ?
C18 H18B . 0.9600 ?
C18 H18C . 0.9600 ?
C19 H19A . 0.9600 ?
C19 H19B . 0.9600 ?
C19 H19C . 0.9600 ?
C20 H20A . 0.9600 ?
C20 H20B . 0.9600 ?
C20 H20C . 0.9600 ?
C21 H21A . 0.9601 ?
C21 H21B . 0.9601 ?
C21 H21C . 0.9601 ?

loop_
_geom_torsion_atom_site_label_1
_geom_torsion_atom_site_label_2
_geom_torsion_atom_site_label_3
_geom_torsion_atom_site_label_4
_geom_torsion_site_symmetry_1
_geom_torsion_site_symmetry_2
_geom_torsion_site_symmetry_3
_geom_torsion_site_symmetry_4
_geom_torsion
_geom_torsion_publ_flag
O1 C1 C2 C3 . . . . -3.1(3) ?
C4 C1 C2 C3 . . . . 176.8(2) ?
C1 C2 C3 C12 . . . . 177.8(2) ?
O1 C1 C4 C5 . . . . 1.1(4) ?
C2 C1 C4 C5 . . . . -178.8(2) ?
C1 C4 C5 C6 . . . . -175.49(19) ?
C4 C5 C6 C11 . . . . 24.6(3) ?
C4 C5 C6 C7 . . . . -157.2(2) ?
C11 C6 C7 C8 . . . . 0.4(3) ?
C5 C6 C7 C8 . . . . -177.83(18) ?
C11 C6 C7 C18 . . . . -178.7(2) ?
C5 C6 C7 C18 . . . . 3.0(3) ?
C6 C7 C8 C9 . . . . 0.7(3) ?
C18 C7 C8 C9 . . . . 179.9(2) ?
C7 C8 C9 C10 . . . . -1.4(3) ?
C7 C8 C9 C19 . . . . 179.3(2) ?
C8 C9 C10 C11 . . . . 1.0(4) ?
C19 C9 C10 C11 . . . . -179.7(2) ?
C9 C10 C11 C6 . . . . 0.1(4) ?
C7 C6 C11 C10 . . . . -0.8(3) ?
C5 C6 C11 C10 . . . . 177.5(2) ?
C2 C3 C12 C13 . . . . -26.1(3) ?
C2 C3 C12 C17 . . . . 154.2(2) ?
C17 C12 C13 C14 . . . . -0.5(3) ?
C3 C12 C13 C14 . . . . 179.7(2) ?
C12 C13 C14 C15 . . . . 0.1(4) ?
C13 C14 C15 C16 . . . . 0.4(4) ?
C13 C14 C15 C21 . . . . -178.5(2) ?
C14 C15 C16 C17 . . . . -0.4(3) ?
C21 C15 C16 C17 . . . . 178.4(2) ?
C15 C16 C17 C12 . . . . 0.1(3) ?
C15 C16 C17 C20 . . . . -178.8(2) ?
C13 C12 C17 C16 . . . . 0.4(3) ?
C3 C12 C17 C16 . . . . -179.83(19) ?
C13 C12 C17 C20 . . . . 179.2(2) ?
C3 C12 C17 C20 . . . . -1.0(3) ?

loop_
_cod_related_entry_id
_cod_related_entry_database
_cod_related_entry_code
1 ChemSpider 24670586
